data_9016940
loop_
_publ_author_name
'Iizuka, R.'
'Yagi, T.'
'Komatsu, K.'
'Gotou, H.'
'Tsuchiya, T.'
'Kusaba, K.'
'Kagi, H.'

_publ_section_title
;
 Crystal structure of the high-pressure phase of calcium hydroxide, portlandite:
 In situ powder and single crystal X-ray diffraction study
 Note: P = 8.9 GPa
;
_journal_name_full 'American Mineralogist'
_journal_page_first 1421
_journal_page_last 1428
_journal_volume 98
_journal_year 2013
_chemical_compound_source Synthetic
_chemical_formula_sum 'Ca H2 O2'
_chemical_name_mineral Portlandite
_space_group_IT_number 5
_space_group_name_Hall 'I 2y'
_space_group_name_H-M_alt 'I 1 2 1'
_symmetry_space_group_name_H-M 'I 1 2 1'
_cell_angle_alpha 90
_cell_angle_beta 104.798
_cell_angle_gamma 90
_cell_formula_units_Z 8
_cell_length_a 5.8882
_cell_length_b 6.8408
_cell_length_c 8.9334
_cell_volume 347.902
_database_code_amcsd 0020244
_diffrn_ambient_pressure 8.9e+06
_exptl_crystal_density_diffrn 2.829
_cod_data_source_file inputs/fixed/downloads/05/05568.cif
_cod_data_source_block 05568
_cod_original_formula_sum 'Ca (O2 H2)'
_cod_database_code 9016940

loop_
_space_group_symop_operation_xyz
x,y,z
1/2+x,1/2+y,1/2+z
-x,y,-z
1/2-x,1/2+y,1/2-z

loop_
_atom_site_label
_atom_site_fract_x
_atom_site_fract_y
_atom_site_fract_z
_atom_site_U_iso_or_equiv
_atom_site_type_symbol
_atom_site_attached_hydrogens
Ca1 0.20800 0.00000 0.19800 0.00780 Ca 0
Ca2 0.71000 0.73600 0.16830 0.00780 Ca 0
O-H1 0.39000 0.26700 0.13700 0.02600 O 1
O-H2 0.72700 0.58700 0.40700 0.02600 O 1
O-H3 0.56000 -0.03200 0.36700 0.02600 O 1
O-H4 0.31600 0.74400 0.07900 0.02600 O 1

loop_
_cod_changelog_entry_id
_cod_changelog_entry_author
_cod_changelog_entry_date
_cod_changelog_entry_text
1
;cod-tools version 3.8.0
Id: cif_guess_AMCSD_atom_types 9574 2023-05-10 09:00:05Z saulius
;
2023-05-10T18:57:30+03:00
;Derived atom types and hydrogen counts
from atom names that follow the AMCSD naming convention
(Wat == water, O-H == hydroxyl).
;

loop_
_cod_related_entry_id
_cod_related_entry_database
_cod_related_entry_code
1 AMCSD 0020244
